data_7051327
loop_
_publ_author_name
'Iwayan Dasna'
'St\'ephane Golhen'
'Lahc\`ene Ouahab'
'Octavio Pe\~na'
'Nathalie Daro'

_publ_section_title
;
 A dimeric Cu(II) acetate complex containing axially coordinated
 p-pyridyl nitronyl nitroxide radicals: [CuII(CH3COO)2(NITpPy)]2
;
_journal_issue 11
_journal_name_full 'New J. Chem.'
_journal_page_first 903
_journal_page_last 906
_journal_paper_doi 10.1039/b004491l
_journal_volume 24
_journal_year 2000
_chemical_formula_sum 'C16 H22 Cu N3 O6'
_chemical_formula_weight 415.91
_chemical_name_common '[Cu(CH3COO)2(NITpPy)]2'
_chemical_name_systematic
;
 ?
;
_space_group_IT_number 2
_symmetry_cell_setting triclinic
_symmetry_space_group_name_Hall '-P 1'
_symmetry_space_group_name_H-M 'P -1'
_atom_sites_solution_hydrogens geom
_atom_sites_solution_primary direct
_atom_sites_solution_secondary difmap
_audit_creation_method SHELXL-97
_cell_angle_alpha 101.79(2)
_cell_angle_beta 97.75(2)
_cell_angle_gamma 103.75(3)
_cell_formula_units_Z 2
_cell_length_a 7.307(3)
_cell_length_b 9.337(2)
_cell_length_c 14.654(4)
_cell_measurement_reflns_used 25
_cell_measurement_temperature 293(2)
_cell_measurement_theta_max 17.085
_cell_measurement_theta_min 8.312
_cell_volume 932.8(5)
_computing_cell_refinement MolEN
_computing_data_collection 'Enraf Nonius CAD4'
_computing_data_reduction molEN
_computing_molecular_graphics 'ORTEP III'
_computing_structure_refinement 'SHELXL-97 (Sheldrick, 1997)'
_computing_structure_solution 'SHELXS-97 (Sheldrick, 1990)'
_diffrn_ambient_temperature 293(2)
_diffrn_measured_fraction_theta_full 0.999
_diffrn_measured_fraction_theta_max 0.999
_diffrn_measurement_device_type 'Nonius CAD4'
_diffrn_measurement_method \q-2\q
_diffrn_radiation_monochromator graphite
_diffrn_radiation_source 'fine-focus sealed tube'
_diffrn_radiation_type MoK\a
_diffrn_radiation_wavelength 0.71073
_diffrn_reflns_av_R_equivalents 0.0192
_diffrn_reflns_av_sigmaI/netI 0.0468
_diffrn_reflns_limit_h_max 9
_diffrn_reflns_limit_h_min 0
_diffrn_reflns_limit_k_max 11
_diffrn_reflns_limit_k_min -12
_diffrn_reflns_limit_l_max 19
_diffrn_reflns_limit_l_min -19
_diffrn_reflns_number 4844
_diffrn_reflns_theta_full 27.98
_diffrn_reflns_theta_max 27.98
_diffrn_reflns_theta_min 1.45
_diffrn_standards_decay_% -2.0
_diffrn_standards_interval_count 250
_diffrn_standards_interval_time 60
_diffrn_standards_number 3
_exptl_absorpt_coefficient_mu 1.208
_exptl_absorpt_correction_T_max 0.999635
_exptl_absorpt_correction_T_min 0.930035
_exptl_absorpt_correction_type '\y scan'
_exptl_crystal_density_diffrn 1.481
_exptl_crystal_density_method 'not measured'
_exptl_crystal_F_000 432
_refine_diff_density_max 0.283
_refine_diff_density_min -0.369
_refine_diff_density_rms 0.073
_refine_ls_extinction_method none
_refine_ls_goodness_of_fit_ref 0.989
_refine_ls_hydrogen_treatment mixed
_refine_ls_matrix_type full
_refine_ls_number_parameters 241
_refine_ls_number_reflns 4500
_refine_ls_number_restraints 0
_refine_ls_restrained_S_all 0.989
_refine_ls_R_factor_all 0.0787
_refine_ls_R_factor_gt 0.0369
_refine_ls_shift/su_max 0.001
_refine_ls_shift/su_mean 0.000
_refine_ls_structure_factor_coef Fsqd
_refine_ls_weighting_details 'w=1/[\s^2^(Fo^2^)+(0.0451P)^2^+0.4340P] where P=(Fo^2^+2Fc^2^)/3'
_refine_ls_weighting_scheme calc
_refine_ls_wR_factor_gt 0.0835
_refine_ls_wR_factor_ref 0.0962
_reflns_number_gt 3165
_reflns_number_total 4500
_reflns_threshold_expression >2sigma(I)
_cod_data_source_file b004491l.txt
_cod_data_source_block calcul
_cod_depositor_comments
;
The following automatic conversions were performed:
'_symmetry_cell_setting' value 'Triclinic' changed to 'triclinic'
according to '/home/saulius/struct/CIF-dictionaries/cif_core.dic'
dictionary named 'cif_core.dic' version 2.4.1 from 2010-06-29.

Automatic conversion script
Id: cif_fix_enum 1527 2010-12-29 10:47:43Z saulius 

The following automatic conversions were performed:

'_refine_ls_weighting_scheme' value 'calc
w=1/[\s^2^(Fo^2^)+(0.0451P)^2^+0.4340P] where P=(Fo^2^+2Fc^2^)/3' was
changed to 'calc'. New tag '_refine_ls_weighting_details' was
created. The value of the new tag was set to
'w=1/[\s^2^(Fo^2^)+(0.0451P)^2^+0.4340P] where P=(Fo^2^+2Fc^2^)/3'.

Automatic conversion script
Id: cif_fix_values 3143 2015-03-26 13:38:13Z robertas 
;
_cod_original_cell_volume 932.7(5)
_cod_original_sg_symbol_H-M P-1
_cod_database_code 7051327

loop_
_symmetry_equiv_pos_as_xyz
'x, y, z'
'-x, -y, -z'

loop_
_atom_site_label
_atom_site_type_symbol
_atom_site_fract_x
_atom_site_fract_y
_atom_site_fract_z
_atom_site_U_iso_or_equiv
_atom_site_adp_type
_atom_site_occupancy
_atom_site_calc_flag
_atom_site_refinement_flags
_atom_site_disorder_assembly
_atom_site_disorder_group
Cu1 Cu 0.62690(5) 0.54730(4) 0.57968(2) 0.03518(11) Uani 1 d . . .
N1 N 0.8395(3) 0.6238(2) 0.71077(14) 0.0319(5) Uani 1 d . . .
O6 O 1.5042(3) 0.7697(2) 0.93962(13) 0.0445(5) Uani 1 d . . .
N4 N 1.1381(3) 0.7221(2) 1.06315(13) 0.0309(4) Uani 1 d . . .
O2 O 0.7831(3) 0.6611(3) 0.50548(14) 0.0552(6) Uani 1 d . . .
C16 C 0.2710(4) 0.3421(3) 0.57997(19) 0.0422(6) Uani 1 d . . .
O4 O 0.4290(3) 0.4204(3) 0.63051(14) 0.0535(5) Uani 1 d . . .
O5 O 0.9652(3) 0.6759(3) 1.07309(14) 0.0517(5) Uani 1 d . . .
N3 N 1.3944(3) 0.7592(2) 0.99928(13) 0.0280(4) Uani 1 d . . .
O1 O 0.5034(3) 0.7123(2) 0.60707(14) 0.0543(6) Uani 1 d . . .
O3 O 0.7071(3) 0.3649(2) 0.52945(14) 0.0544(6) Uani 1 d . . .
C6 C 1.2015(3) 0.7176(3) 0.98050(15) 0.0277(5) Uani 1 d . . .
C8 C 1.4725(3) 0.7813(3) 1.10329(15) 0.0286(5) Uani 1 d . . .
C4 C 0.8964(3) 0.7043(3) 0.87986(17) 0.0316(5) Uani 1 d . . .
H4 H 0.8510 0.7385 0.9343 0.038 Uiso 1 calc R . .
C12 C 1.6525(4) 0.9148(3) 1.1344(2) 0.0430(7) Uani 1 d . . .
H12A H 1.7512 0.8902 1.1021 0.064 Uiso 1 calc R . .
H12B H 1.6960 0.9351 1.2017 0.064 Uiso 1 calc R . .
H12C H 1.6239 1.0031 1.1188 0.064 Uiso 1 calc R . .
C10 C 1.2677(4) 0.7405(3) 1.23194(18) 0.0437(7) Uani 1 d . . .
H10A H 1.1556 0.7604 1.2534 0.066 Uiso 1 calc R . .
H10B H 1.3779 0.7871 1.2821 0.066 Uiso 1 calc R . .
H10C H 1.2509 0.6327 1.2143 0.066 Uiso 1 calc R . .
C2 C 1.1404(4) 0.6329(3) 0.80283(17) 0.0348(6) Uani 1 d . . .
H2 H 1.2623 0.6185 0.8043 0.042 Uiso 1 calc R . .
C7 C 1.2973(3) 0.8062(3) 1.14623(16) 0.0294(5) Uani 1 d . . .
C1 C 1.0156(4) 0.6050(3) 0.71748(17) 0.0357(6) Uani 1 d . . .
H1 H 1.0567 0.5713 0.6617 0.043 Uiso 1 calc R . .
C5 C 0.7833(3) 0.6738(3) 0.79121(17) 0.0320(5) Uani 1 d . . .
H5 H 0.6615 0.6890 0.7874 0.038 Uiso 1 calc R . .
C11 C 1.5196(4) 0.6343(3) 1.11325(19) 0.0404(6) Uani 1 d . . .
H11A H 1.4061 0.5507 1.0896 0.061 Uiso 1 calc R . .
H11B H 1.5655 0.6413 1.1790 0.061 Uiso 1 calc R . .
H11C H 1.6168 0.6181 1.0775 0.061 Uiso 1 calc R . .
C9 C 1.2858(4) 0.9700(3) 1.1672(2) 0.0444(7) Uani 1 d . . .
H9A H 1.3076 1.0111 1.1134 0.067 Uiso 1 calc R . .
H9B H 1.3817 1.0294 1.2218 0.067 Uiso 1 calc R . .
H9C H 1.1609 0.9729 1.1796 0.067 Uiso 1 calc R . .
C3 C 1.0790(3) 0.6832(3) 0.88674(16) 0.0277(5) Uani 1 d . . .
C13 C 0.6310(4) 0.2749(3) 0.4506(2) 0.0438(7) Uani 1 d . . .
C14 C 0.7074(5) 0.1394(4) 0.4231(3) 0.0705(11) Uani 1 d . . .
H14A H 0.6428 0.0815 0.3603 0.106 Uiso 1 calc R . .
H14B H 0.6855 0.0768 0.4672 0.106 Uiso 1 calc R . .
H14C H 0.8427 0.1734 0.4244 0.106 Uiso 1 calc R . .
C15 C 0.1340(5) 0.2435(4) 0.6240(2) 0.0602(9) Uani 1 d . . .
H15A H 0.1338 0.1393 0.6019 0.090 Uiso 1 calc R . .
H15B H 0.0071 0.2536 0.6065 0.090 Uiso 1 calc R . .
H15C H 0.1733 0.2743 0.6919 0.090 Uiso 1 calc R . .

loop_
_atom_site_aniso_label
_atom_site_aniso_U_11
_atom_site_aniso_U_22
_atom_site_aniso_U_33
_atom_site_aniso_U_23
_atom_site_aniso_U_13
_atom_site_aniso_U_12
Cu1 0.03258(18) 0.0446(2) 0.02440(15) 0.00517(12) -0.00447(11) 0.01137(14)
N1 0.0322(11) 0.0341(12) 0.0275(10) 0.0077(9) -0.0007(8) 0.0094(9)
O6 0.0321(10) 0.0684(14) 0.0342(10) 0.0171(9) 0.0103(8) 0.0101(9)
N4 0.0245(10) 0.0408(12) 0.0256(10) 0.0092(9) 0.0046(8) 0.0050(9)
O2 0.0434(11) 0.0751(15) 0.0376(11) 0.0188(10) -0.0019(9) -0.0009(11)
C16 0.0388(15) 0.0530(17) 0.0396(14) 0.0148(13) 0.0077(12) 0.0185(13)
O4 0.0415(11) 0.0738(15) 0.0396(11) 0.0218(10) -0.0015(9) 0.0038(10)
O5 0.0288(10) 0.0819(16) 0.0433(11) 0.0204(11) 0.0096(8) 0.0069(10)
N3 0.0241(10) 0.0361(11) 0.0223(9) 0.0080(8) 0.0034(8) 0.0055(9)
O1 0.0543(13) 0.0599(13) 0.0422(11) -0.0040(10) -0.0100(10) 0.0285(11)
O3 0.0553(13) 0.0573(13) 0.0436(11) -0.0051(10) -0.0118(9) 0.0287(11)
C6 0.0262(12) 0.0331(13) 0.0232(11) 0.0080(9) 0.0021(9) 0.0075(10)
C8 0.0266(12) 0.0341(13) 0.0224(11) 0.0070(9) -0.0005(9) 0.0061(10)
C4 0.0314(13) 0.0344(13) 0.0266(11) 0.0031(10) 0.0023(10) 0.0099(11)
C12 0.0310(14) 0.0455(16) 0.0410(15) 0.0038(12) -0.0012(11) -0.0008(12)
C10 0.0507(17) 0.0555(18) 0.0275(13) 0.0142(12) 0.0094(12) 0.0146(14)
C2 0.0282(12) 0.0468(15) 0.0289(12) 0.0079(11) 0.0040(10) 0.0113(11)
C7 0.0308(12) 0.0315(13) 0.0233(11) 0.0066(9) 0.0022(9) 0.0054(10)
C1 0.0352(13) 0.0456(15) 0.0245(12) 0.0057(11) 0.0031(10) 0.0119(12)
C5 0.0268(12) 0.0362(14) 0.0315(12) 0.0055(10) -0.0006(10) 0.0116(10)
C11 0.0423(15) 0.0445(16) 0.0358(14) 0.0097(12) 0.0013(11) 0.0184(13)
C9 0.0511(17) 0.0393(15) 0.0455(16) 0.0073(12) 0.0120(13) 0.0182(13)
C3 0.0271(12) 0.0287(12) 0.0248(11) 0.0080(9) 0.0000(9) 0.0044(10)
C13 0.0414(15) 0.0481(17) 0.0395(15) 0.0031(12) 0.0014(12) 0.0180(13)
C14 0.074(2) 0.064(2) 0.067(2) -0.0073(18) -0.0102(19) 0.041(2)
C15 0.054(2) 0.074(2) 0.0507(18) 0.0247(17) 0.0082(15) 0.0082(17)

loop_
_atom_type_symbol
_atom_type_description
_atom_type_scat_dispersion_real
_atom_type_scat_dispersion_imag
_atom_type_scat_source
C C 0.0033 0.0016 'International Tables Vol C Tables 4.2.6.8 and 6.1.1.4'
H H 0.0000 0.0000 'International Tables Vol C Tables 4.2.6.8 and 6.1.1.4'
N N 0.0061 0.0033 'International Tables Vol C Tables 4.2.6.8 and 6.1.1.4'
O O 0.0106 0.0060 'International Tables Vol C Tables 4.2.6.8 and 6.1.1.4'
Cu Cu 0.3201 1.2651 'International Tables Vol C Tables 4.2.6.8 and 6.1.1.4'

loop_
_geom_angle_atom_site_label_1
_geom_angle_atom_site_label_2
_geom_angle_atom_site_label_3
_geom_angle
_geom_angle_site_symmetry_1
_geom_angle_site_symmetry_3
_geom_angle_publ_flag
O2 Cu1 O1 89.38(10) . . ?
O2 Cu1 O3 90.68(10) . . ?
O1 Cu1 O3 168.20(8) . . ?
O2 Cu1 O4 168.25(8) . . ?
O1 Cu1 O4 88.74(10) . . ?
O3 Cu1 O4 88.81(10) . . ?
O2 Cu1 N1 96.33(9) . . ?
O1 Cu1 N1 96.19(8) . . ?
O3 Cu1 N1 95.54(8) . . ?
O4 Cu1 N1 95.41(9) . . ?
O2 Cu1 Cu1 83.41(7) . 2_666 ?
O1 Cu1 Cu1 84.56(6) . 2_666 ?
O3 Cu1 Cu1 83.72(6) . 2_666 ?
O4 Cu1 Cu1 84.87(7) . 2_666 ?
N1 Cu1 Cu1 179.21(6) . 2_666 ?
C5 N1 C1 117.5(2) . . ?
C5 N1 Cu1 118.07(16) . . ?
C1 N1 Cu1 123.77(17) . . ?
O5 N4 C6 126.8(2) . . ?
O5 N4 C7 121.89(19) . . ?
C6 N4 C7 110.96(19) . . ?
C16 O2 Cu1 124.3(2) 2_666 . ?
O4 C16 O2 125.2(3) . 2_666 ?
O4 C16 C15 118.1(3) . . ?
O2 C16 C15 116.7(3) 2_666 . ?
C16 O4 Cu1 122.14(18) . . ?
O6 N3 C6 126.88(19) . . ?
O6 N3 C8 121.54(18) . . ?
C6 N3 C8 111.39(19) . . ?
C13 O1 Cu1 122.58(19) 2_666 . ?
C13 O3 Cu1 123.52(18) . . ?
N3 C6 N4 108.87(19) . . ?
N3 C6 C3 125.9(2) . . ?
N4 C6 C3 125.1(2) . . ?
N3 C8 C11 106.30(19) . . ?
N3 C8 C12 109.2(2) . . ?
C11 C8 C12 110.7(2) . . ?
N3 C8 C7 100.49(17) . . ?
C11 C8 C7 113.5(2) . . ?
C12 C8 C7 115.6(2) . . ?
C5 C4 C3 119.0(2) . . ?
C1 C2 C3 118.3(2) . . ?
N4 C7 C9 105.4(2) . . ?
N4 C7 C10 110.4(2) . . ?
C9 C7 C10 110.1(2) . . ?
N4 C7 C8 100.28(18) . . ?
C9 C7 C8 114.5(2) . . ?
C10 C7 C8 115.2(2) . . ?
N1 C1 C2 123.6(2) . . ?
N1 C5 C4 123.4(2) . . ?
C4 C3 C2 118.1(2) . . ?
C4 C3 C6 119.5(2) . . ?
C2 C3 C6 122.4(2) . . ?
O3 C13 O1 125.6(3) . 2_666 ?
O3 C13 C14 116.9(3) . . ?
O1 C13 C14 117.5(3) 2_666 . ?

loop_
_geom_bond_atom_site_label_1
_geom_bond_atom_site_label_2
_geom_bond_distance
_geom_bond_site_symmetry_2
_geom_bond_publ_flag
Cu1 O2 1.960(2) . ?
Cu1 O1 1.964(2) . ?
Cu1 O3 1.966(2) . ?
Cu1 O4 1.971(2) . ?
Cu1 N1 2.173(2) . ?
Cu1 Cu1 2.6236(12) 2_666 ?
N1 C5 1.332(3) . ?
N1 C1 1.333(3) . ?
O6 N3 1.266(3) . ?
N4 O5 1.272(3) . ?
N4 C6 1.351(3) . ?
N4 C7 1.499(3) . ?
O2 C16 1.253(3) 2_666 ?
C16 O4 1.250(3) . ?
C16 O2 1.253(3) 2_666 ?
C16 C15 1.499(4) . ?
N3 C6 1.343(3) . ?
N3 C8 1.507(3) . ?
O1 C13 1.251(3) 2_666 ?
O3 C13 1.249(3) . ?
C6 C3 1.464(3) . ?
C8 C11 1.522(3) . ?
C8 C12 1.523(4) . ?
C8 C7 1.545(3) . ?
C4 C5 1.378(3) . ?
C4 C3 1.388(3) . ?
C10 C7 1.525(3) . ?
C2 C1 1.382(3) . ?
C2 C3 1.395(3) . ?
C7 C9 1.522(4) . ?
C13 O1 1.251(3) 2_666 ?
C13 C14 1.504(4) . ?
